data_4025030
loop_
_publ_author_name
'Ashraf Wilsily'
'Eric Fillion'

_publ_section_title
;
Asymmetric Synthesis of All-Carbon Benzylic Quaternary Stereocenters via
Conjugate Addition to Alkylidene and Indenylidene Meldrum's Acids
;
_journal_name_full 'Journal of Organic Chemistry'
_journal_page_first 8583
_journal_page_last 8594
_journal_paper_doi 10.1021/jo901559d
_journal_volume 74
_journal_year 2009
_chemical_formula_sum 'C18 H22 O4'
_chemical_formula_weight 302.36
_chemical_name_systematic
; 
 ? 
;
_space_group_IT_number 14
_symmetry_cell_setting monoclinic
_symmetry_space_group_name_Hall '-P 2ybc'
_symmetry_space_group_name_H-M 'P 1 21/c 1'
_atom_sites_solution_hydrogens geom
_atom_sites_solution_primary direct
_atom_sites_solution_secondary difmap
_audit_creation_method SHELXL-97
_cell_angle_alpha 90.00
_cell_angle_beta 92.108(1)
_cell_angle_gamma 90.00
_cell_formula_units_Z 4
_cell_length_a 7.0650(4)
_cell_length_b 26.7547(14)
_cell_length_c 8.9248(5)
_cell_measurement_reflns_used 7407
_cell_measurement_temperature 180(1)
_cell_measurement_theta_max 30.01
_cell_measurement_theta_min 2.41
_cell_volume 1685.84(16)
_computing_cell_refinement SAINT
_computing_data_collection SMART
_computing_data_reduction SAINT
_computing_molecular_graphics SHELXTL
_computing_publication_material SHELXTL
_computing_structure_refinement SHELXTL
_computing_structure_solution SHELXTL
_diffrn_ambient_temperature 180(1)
_diffrn_measured_fraction_theta_full 0.992
_diffrn_measured_fraction_theta_max 0.992
_diffrn_measurement_device_type 'Bruker APEX'
_diffrn_measurement_method Omega
_diffrn_radiation_monochromator graphite
_diffrn_radiation_source 'fine-focus sealed tube'
_diffrn_radiation_type MoK\a
_diffrn_radiation_wavelength 0.71073
_diffrn_reflns_av_R_equivalents 0.0399
_diffrn_reflns_av_sigmaI/netI 0.0385
_diffrn_reflns_limit_h_max 9
_diffrn_reflns_limit_h_min -9
_diffrn_reflns_limit_k_max 34
_diffrn_reflns_limit_k_min -37
_diffrn_reflns_limit_l_max 11
_diffrn_reflns_limit_l_min -12
_diffrn_reflns_number 13687
_diffrn_reflns_theta_full 30.05
_diffrn_reflns_theta_max 30.05
_diffrn_reflns_theta_min 2.41
_exptl_absorpt_coefficient_mu 0.083
_exptl_absorpt_correction_type none
_exptl_crystal_colour Colourless
_exptl_crystal_density_diffrn 1.191
_exptl_crystal_density_method 'not measured'
_exptl_crystal_description 'Needle plate fragment'
_exptl_crystal_F_000 648
_exptl_crystal_size_max 0.35
_exptl_crystal_size_mid 0.31
_exptl_crystal_size_min 0.11
_refine_diff_density_max 0.338
_refine_diff_density_min -0.232
_refine_diff_density_rms 0.042
_refine_ls_extinction_coef 0.0134(9)
_refine_ls_extinction_expression Fc^*^=kFc[1+0.001xFc^2^\l^3^/sin(2\q)]^-1/4^
_refine_ls_extinction_method SHELXL
_refine_ls_goodness_of_fit_ref 1.768
_refine_ls_hydrogen_treatment constr
_refine_ls_matrix_type full
_refine_ls_number_parameters 206
_refine_ls_number_reflns 4896
_refine_ls_number_restraints 0
_refine_ls_restrained_S_all 1.768
_refine_ls_R_factor_all 0.0637
_refine_ls_R_factor_gt 0.0499
_refine_ls_shift/su_max 0.001
_refine_ls_shift/su_mean 0.000
_refine_ls_structure_factor_coef Fsqd
_refine_ls_weighting_details 'calc w=1/[\s^2^(Fo^2^)+(0.0100P)^2^+0.0000P] where P=(Fo^2^+2Fc^2^)/3'
_refine_ls_weighting_scheme calc
_refine_ls_wR_factor_gt 0.0825
_refine_ls_wR_factor_ref 0.0841
_reflns_number_gt 3830
_reflns_number_total 4896
_reflns_threshold_expression >2sigma(I)
_cod_data_source_file jo901559d_si_007.cif
_cod_data_source_block ef1310m
_cod_depositor_comments
;
The following automatic conversions were performed:
'_symmetry_cell_setting' value 'Monoclinic' changed to 'monoclinic'
according to '/home/saulius/struct/CIF-dictionaries/cif_core.dic'
dictionary named 'cif_core.dic' version 2.4.1 from
2010-06-29.

'_exptl_absorpt_correction_type' value 'None' changed to
'none' according to '/home/saulius/struct/CIF-dictionaries/cif_core.dic'
dictionary named 'cif_core.dic' version 2.4.1 from 2010-06-29.

Automatic conversion script
Id: cif_fix_enum 1527 2010-12-29 10:47:43Z saulius 
;
_cod_original_sg_symbol_H-M P2(1)/c
_cod_database_code 4025030

loop_
_symmetry_equiv_pos_as_xyz
'x, y, z'
'-x, y+1/2, -z+1/2'
'-x, -y, -z'
'x, -y-1/2, z-1/2'

loop_
_atom_site_label
_atom_site_type_symbol
_atom_site_fract_x
_atom_site_fract_y
_atom_site_fract_z
_atom_site_U_iso_or_equiv
_atom_site_adp_type
_atom_site_occupancy
_atom_site_symmetry_multiplicity
_atom_site_calc_flag
_atom_site_refinement_flags
_atom_site_disorder_assembly
_atom_site_disorder_group
O1 O -0.21071(10) 0.39393(3) 0.71340(9) 0.0323(2) Uani 1 1 d . . .
C2 C -0.18008(14) 0.43477(4) 0.61083(13) 0.0275(2) Uani 1 1 d . . .
O3 O 0.02059(10) 0.44606(3) 0.61332(9) 0.02890(19) Uani 1 1 d . . .
C4 C 0.14372(15) 0.40785(4) 0.59153(12) 0.0261(2) Uani 1 1 d . . .
C5 C 0.06498(14) 0.35650(4) 0.60832(12) 0.0252(2) Uani 1 1 d . . .
C6 C -0.09739(15) 0.35306(4) 0.70957(13) 0.0295(3) Uani 1 1 d . . .
C7 C -0.27583(16) 0.47934(4) 0.67776(15) 0.0375(3) Uani 1 1 d . . .
H7X H -0.4119 0.4728 0.6831 0.056 Uiso 1 1 calc R . .
H7Y H -0.2559 0.5088 0.6149 0.056 Uiso 1 1 calc R . .
H7Z H -0.2220 0.4855 0.7789 0.056 Uiso 1 1 calc R . .
C8 C -0.25149(15) 0.42285(5) 0.45304(13) 0.0359(3) Uani 1 1 d . . .
C8X H -0.1832 0.3938 0.4156 0.054 Uiso 1 1 calc R . .
H8Y H -0.2302 0.4516 0.3879 0.054 Uiso 1 1 calc R . .
H8Z H -0.3873 0.4154 0.4534 0.054 Uiso 1 1 calc R . .
O9 O 0.30737(10) 0.41808(3) 0.57272(9) 0.0353(2) Uani 1 1 d . . .
O10 O -0.13051(12) 0.31835(3) 0.79105(10) 0.0429(2) Uani 1 1 d . . .
C11 C 0.14394(15) 0.31570(4) 0.54565(12) 0.0274(2) Uani 1 1 d . . .
C12 C 0.29701(15) 0.31934(4) 0.43490(13) 0.0274(2) Uani 1 1 d . . .
C13 C 0.27015(15) 0.34770(4) 0.30375(12) 0.0270(2) Uani 1 1 d . . .
H13 H 0.1567 0.3665 0.2898 0.032 Uiso 1 1 calc R . .
C14 C 0.40445(15) 0.34931(4) 0.19303(12) 0.0266(2) Uani 1 1 d . . .
C15 C 0.57002(15) 0.32109(4) 0.21822(13) 0.0310(3) Uani 1 1 d . . .
H15 H 0.6646 0.3215 0.1453 0.037 Uiso 1 1 calc R . .
C16 C 0.59896(16) 0.29274(4) 0.34683(14) 0.0352(3) Uani 1 1 d . . .
H16 H 0.7126 0.2741 0.3610 0.042 Uiso 1 1 calc R . .
C17 C 0.46278(16) 0.29142(4) 0.45547(14) 0.0337(3) Uani 1 1 d . . .
H17 H 0.4825 0.2716 0.5431 0.040 Uiso 1 1 calc R . .
C18 C 0.37833(16) 0.38073(4) 0.04963(13) 0.0314(3) Uani 1 1 d . . .
C19 C 0.40915(17) 0.34800(5) -0.08911(14) 0.0384(3) Uani 1 1 d . . .
H19X H 0.5334 0.3318 -0.0794 0.058 Uiso 1 1 calc R . .
H19Y H 0.4037 0.3689 -0.1793 0.058 Uiso 1 1 calc R . .
H19Z H 0.3100 0.3224 -0.0970 0.058 Uiso 1 1 calc R . .
C20 C 0.18006(18) 0.40400(5) 0.03384(15) 0.0432(3) Uani 1 1 d . . .
H20X H 0.0846 0.3774 0.0305 0.065 Uiso 1 1 calc R . .
H20Y H 0.1698 0.4236 -0.0589 0.065 Uiso 1 1 calc R . .
H20Z H 0.1592 0.4258 0.1198 0.065 Uiso 1 1 calc R . .
C21 C 0.52649(19) 0.42319(5) 0.05540(15) 0.0460(3) Uani 1 1 d . . .
H21X H 0.5093 0.4436 0.1450 0.069 Uiso 1 1 calc R . .
H21Y H 0.5101 0.4441 -0.0343 0.069 Uiso 1 1 calc R . .
H21Z H 0.6541 0.4088 0.0591 0.069 Uiso 1 1 calc R . .
C22 C 0.08065(17) 0.26285(4) 0.57477(15) 0.0397(3) Uani 1 1 d . . .
H22X H 0.1733 0.2463 0.6425 0.059 Uiso 1 1 calc R . .
H22Y H 0.0706 0.2445 0.4798 0.059 Uiso 1 1 calc R . .
H22Z H -0.0431 0.2634 0.6209 0.059 Uiso 1 1 calc R . .

loop_
_atom_site_aniso_label
_atom_site_aniso_U_11
_atom_site_aniso_U_22
_atom_site_aniso_U_33
_atom_site_aniso_U_23
_atom_site_aniso_U_13
_atom_site_aniso_U_12
O1 0.0342(4) 0.0280(4) 0.0356(5) 0.0052(4) 0.0125(4) 0.0010(3)
C2 0.0260(5) 0.0263(6) 0.0306(6) 0.0038(5) 0.0062(5) -0.0022(4)
O3 0.0270(4) 0.0255(4) 0.0343(5) 0.0001(3) 0.0028(3) -0.0027(3)
C4 0.0295(6) 0.0287(6) 0.0202(6) 0.0018(5) 0.0012(4) -0.0009(4)
C5 0.0265(5) 0.0267(6) 0.0226(6) 0.0039(5) 0.0029(4) -0.0016(4)
C6 0.0318(6) 0.0269(6) 0.0301(7) 0.0014(5) 0.0049(5) -0.0020(5)
C7 0.0395(7) 0.0297(6) 0.0441(8) 0.0012(6) 0.0128(6) 0.0026(5)
C8 0.0286(6) 0.0438(7) 0.0351(7) -0.0003(6) -0.0008(5) 0.0008(5)
O9 0.0269(4) 0.0367(5) 0.0425(5) 0.0040(4) 0.0047(4) -0.0046(3)
O10 0.0475(5) 0.0352(5) 0.0471(6) 0.0149(4) 0.0188(4) 0.0010(4)
C11 0.0302(6) 0.0291(6) 0.0229(6) 0.0048(5) -0.0008(4) 0.0004(5)
C12 0.0317(6) 0.0249(6) 0.0257(6) -0.0001(5) 0.0039(5) 0.0013(4)
C13 0.0281(5) 0.0264(6) 0.0265(6) 0.0004(5) 0.0006(5) 0.0030(4)
C14 0.0309(6) 0.0254(6) 0.0235(6) -0.0030(5) 0.0015(5) -0.0019(4)
C15 0.0304(6) 0.0330(6) 0.0299(7) -0.0037(5) 0.0060(5) 0.0015(5)
C16 0.0323(6) 0.0356(7) 0.0376(7) 0.0000(6) 0.0021(5) 0.0102(5)
C17 0.0387(6) 0.0312(6) 0.0311(7) 0.0055(5) 0.0005(5) 0.0072(5)
C18 0.0369(6) 0.0333(6) 0.0242(6) 0.0023(5) 0.0034(5) -0.0002(5)
C19 0.0450(7) 0.0457(7) 0.0247(7) 0.0005(6) 0.0047(5) -0.0007(6)
C20 0.0525(8) 0.0482(8) 0.0290(7) 0.0084(6) 0.0005(6) 0.0125(6)
C21 0.0591(8) 0.0402(8) 0.0387(8) 0.0062(6) 0.0025(6) -0.0097(6)
C22 0.0488(7) 0.0279(6) 0.0428(8) 0.0030(6) 0.0098(6) -0.0005(5)

loop_
_atom_type_symbol
_atom_type_description
_atom_type_scat_dispersion_real
_atom_type_scat_dispersion_imag
_atom_type_scat_source
C C 0.0033 0.0016 'International Tables Vol C Tables 4.2.6.8 and 6.1.1.4'
H H 0.0000 0.0000 'International Tables Vol C Tables 4.2.6.8 and 6.1.1.4'
O O 0.0106 0.0060 'International Tables Vol C Tables 4.2.6.8 and 6.1.1.4'

loop_
_geom_angle_atom_site_label_1
_geom_angle_atom_site_label_2
_geom_angle_atom_site_label_3
_geom_angle
_geom_angle_site_symmetry_1
_geom_angle_site_symmetry_3
_geom_angle_publ_flag
C6 O1 C2 119.39(8) . . ?
O1 C2 O3 108.47(8) . . ?
O1 C2 C7 105.50(9) . . ?
O3 C2 C7 106.41(9) . . ?
O1 C2 C8 112.18(9) . . ?
O3 C2 C8 110.55(9) . . ?
C7 C2 C8 113.40(10) . . ?
C4 O3 C2 118.12(8) . . ?
O9 C4 O3 118.06(10) . . ?
O9 C4 C5 125.88(10) . . ?
O3 C4 C5 115.77(9) . . ?
C11 C5 C6 122.57(10) . . ?
C11 C5 C4 122.64(10) . . ?
C6 C5 C4 114.61(9) . . ?
O10 C6 O1 118.50(10) . . ?
O10 C6 C5 125.70(10) . . ?
O1 C6 C5 115.72(9) . . ?
C5 C11 C12 122.60(10) . . ?
C5 C11 C22 123.68(10) . . ?
C12 C11 C22 113.66(10) . . ?
C17 C12 C13 119.13(10) . . ?
C17 C12 C11 120.14(10) . . ?
C13 C12 C11 120.55(9) . . ?
C14 C13 C12 122.22(10) . . ?
C13 C14 C15 117.03(10) . . ?
C13 C14 C18 122.86(10) . . ?
C15 C14 C18 120.10(10) . . ?
C16 C15 C14 121.62(10) . . ?
C15 C16 C17 120.45(11) . . ?
C16 C17 C12 119.55(11) . . ?
C20 C18 C14 112.31(9) . . ?
C20 C18 C19 108.22(10) . . ?
C14 C18 C19 110.04(9) . . ?
C20 C18 C21 108.65(10) . . ?
C14 C18 C21 108.31(9) . . ?
C19 C18 C21 109.25(10) . . ?

loop_
_geom_bond_atom_site_label_1
_geom_bond_atom_site_label_2
_geom_bond_distance
_geom_bond_site_symmetry_2
_geom_bond_publ_flag
O1 C6 1.3564(12) . ?
O1 C2 1.4467(12) . ?
C2 O3 1.4489(12) . ?
C2 C7 1.5054(15) . ?
C2 C8 1.5124(16) . ?
O3 C4 1.3611(12) . ?
C4 O9 1.2059(12) . ?
C4 C5 1.4916(14) . ?
C5 C11 1.3561(15) . ?
C5 C6 1.4890(15) . ?
C6 O10 1.2077(13) . ?
C11 C12 1.4949(15) . ?
C11 C22 1.5084(15) . ?
C12 C17 1.3956(14) . ?
C12 C13 1.4019(15) . ?
C13 C14 1.3955(15) . ?
C14 C15 1.4033(14) . ?
C14 C18 1.5367(15) . ?
C15 C16 1.3847(16) . ?
C16 C17 1.3913(16) . ?
C18 C20 1.5347(16) . ?
C18 C19 1.5385(16) . ?
C18 C21 1.5443(16) . ?

loop_
_cod_related_entry_id
_cod_related_entry_database
_cod_related_entry_code
1 ChemSpider 30659077
